data_4076742
loop_
_publ_author_name
'Zhang, Qian-Feng'
'Lai, Chui-Ying'
'Wong, Wai-Yeung'
'Leung, Wa-Hung'

_publ_section_title
;
 \s-Acetylide Complexes of Ruthenium(IV) and Osmium(IV) Thiolates
;
_journal_issue 19
_journal_name_full Organometallics
_journal_page_first 4017
_journal_paper_doi 10.1021/om011019t
_journal_volume 21
_journal_year 2002
_chemical_formula_sum 'C39 H50 Cl N Ru S3'
_chemical_formula_weight 765.50
_chemical_name_systematic
; 
 [Et3NH][Ru(Sxylyl)3Cl(Cctol)]? 
;
_space_group_IT_number 14
_symmetry_cell_setting monoclinic
_symmetry_space_group_name_Hall '-P 2ybc'
_symmetry_space_group_name_H-M 'P 1 21/c 1'
_atom_sites_solution_hydrogens geom
_atom_sites_solution_primary direct
_atom_sites_solution_secondary difmap
_audit_creation_method SHELXL-97
_cell_angle_alpha 90.00
_cell_angle_beta 98.3470(10)
_cell_angle_gamma 90.00
_cell_formula_units_Z 4
_cell_length_a 11.3258(7)
_cell_length_b 15.6190(10)
_cell_length_c 22.3168(15)
_cell_measurement_temperature 293(2)
_cell_volume 3906.0(4)
_computing_data_reduction SAINT
_computing_structure_refinement 'SHELXL-97 (Sheldrick, 1997)'
_computing_structure_solution 'SHELXS-97 (Sheldrick, 1990)'
_diffrn_ambient_temperature 293(2)
_diffrn_measured_fraction_theta_full 0.963
_diffrn_measured_fraction_theta_max 0.963
_diffrn_measurement_device_type 'Smart CCD'
_diffrn_radiation_monochromator graphite
_diffrn_radiation_source 'fine-focus sealed tube'
_diffrn_radiation_type MoK\a
_diffrn_radiation_wavelength 0.71073
_diffrn_reflns_av_R_equivalents 0.0387
_diffrn_reflns_av_sigmaI/netI 0.0409
_diffrn_reflns_limit_h_max 14
_diffrn_reflns_limit_h_min -13
_diffrn_reflns_limit_k_max 20
_diffrn_reflns_limit_k_min -13
_diffrn_reflns_limit_l_max 28
_diffrn_reflns_limit_l_min -27
_diffrn_reflns_number 22488
_diffrn_reflns_theta_full 27.50
_diffrn_reflns_theta_max 27.50
_diffrn_reflns_theta_min 1.60
_exptl_absorpt_coefficient_mu 0.657
_exptl_crystal_colour dark-red
_exptl_crystal_density_diffrn 1.302
_exptl_crystal_density_method 'not measured'
_exptl_crystal_description block
_exptl_crystal_F_000 1600
_exptl_crystal_size_max 0.35
_exptl_crystal_size_mid 0.29
_exptl_crystal_size_min 0.20
_refine_diff_density_max 0.758
_refine_diff_density_min -0.707
_refine_diff_density_rms 0.079
_refine_ls_extinction_coef 0.0000(3)
_refine_ls_extinction_expression Fc^*^=kFc[1+0.001xFc^2^\l^3^/sin(2\q)]^-1/4^
_refine_ls_extinction_method SHELXL
_refine_ls_goodness_of_fit_ref 0.896
_refine_ls_hydrogen_treatment mixed
_refine_ls_matrix_type full
_refine_ls_number_parameters 407
_refine_ls_number_reflns 8642
_refine_ls_number_restraints 0
_refine_ls_restrained_S_all 0.896
_refine_ls_R_factor_all 0.0911
_refine_ls_R_factor_gt 0.0528
_refine_ls_shift/su_max 2.572
_refine_ls_shift/su_mean 0.009
_refine_ls_structure_factor_coef Fsqd
_refine_ls_weighting_details 'calc w=1/[\s^2^(Fo^2^)+(0.1267P)^2^+1.9313P] where P=(Fo^2^+2Fc^2^)/3'
_refine_ls_weighting_scheme calc
_refine_ls_wR_factor_gt 0.1475
_refine_ls_wR_factor_ref 0.1883
_reflns_number_gt 5374
_reflns_number_total 8642
_reflns_threshold_expression >2sigma(I)
_cod_data_source_file om011019t.cif
_cod_data_source_block wy0460wm
_cod_depositor_comments
;
The following automatic conversions were performed:

'_symmetry_cell_setting' value 'Monoclinic' changed to 'monoclinic'
according to /home/saulius/struct/CIF-dictionaries/cif_core.dic
dictionary named 'cif_core.dic' version 2.4.1 from 2010-06-29.

Automatic conversion script
Id: cif_fix_values 1715 2011-07-08 13:25:40Z adriana 
;
_cod_original_sg_symbol_H-M P2(1)/c
_cod_database_code 4076742

loop_
_symmetry_equiv_pos_as_xyz
'x, y, z'
'-x, y+1/2, -z+1/2'
'-x, -y, -z'
'x, -y-1/2, z-1/2'

loop_
_atom_site_label
_atom_site_type_symbol
_atom_site_fract_x
_atom_site_fract_y
_atom_site_fract_z
_atom_site_U_iso_or_equiv
_atom_site_adp_type
_atom_site_occupancy
_atom_site_symmetry_multiplicity
_atom_site_calc_flag
_atom_site_refinement_flags
C1 C 0.7119(4) 0.7764(3) 0.39627(19) 0.0587(10) Uani 1 1 d .
C2 C 0.6443(4) 0.7807(3) 0.4317(2) 0.0634(11) Uani 1 1 d .
C3 C 0.5646(4) 0.7896(3) 0.47629(19) 0.0574(10) Uani 1 1 d .
C4 C 0.5039(4) 0.7223(3) 0.4966(2) 0.0652(11) Uani 1 1 d .
H4A H 0.5150 0.6676 0.4819 0.078 Uiso 1 1 calc R
C5 C 0.4258(5) 0.7339(3) 0.5387(2) 0.0735(13) Uani 1 1 d .
H5A H 0.3855 0.6867 0.5511 0.088 Uiso 1 1 calc R
C6 C 0.4067(4) 0.8131(3) 0.5622(2) 0.0710(12) Uani 1 1 d .
C7 C 0.4681(5) 0.8794(3) 0.5439(3) 0.0891(16) Uani 1 1 d .
H7A H 0.4593 0.9333 0.5603 0.107 Uiso 1 1 calc R
C8 C 0.5441(5) 0.8693(3) 0.5011(3) 0.0832(15) Uani 1 1 d .
H8A H 0.5828 0.9171 0.4885 0.100 Uiso 1 1 calc R
C9 C 0.3238(6) 0.8253(5) 0.6091(3) 0.108(2) Uani 1 1 d .
H9A H 0.3225 0.8846 0.6202 0.163 Uiso 1 1 calc R
H9B H 0.3517 0.7916 0.6443 0.163 Uiso 1 1 calc R
H9C H 0.2448 0.8073 0.5924 0.163 Uiso 1 1 calc R
C10 C 0.6838(4) 0.5884(3) 0.3535(2) 0.0665(11) Uani 1 1 d .
C11 C 0.7158(5) 0.5504(3) 0.4105(2) 0.0769(13) Uani 1 1 d .
C12 C 0.6296(6) 0.5039(3) 0.4355(3) 0.0890(16) Uani 1 1 d .
H12A H 0.6501 0.4783 0.4732 0.107 Uiso 1 1 calc R
C13 C 0.5188(6) 0.4950(4) 0.4066(4) 0.103(2) Uani 1 1 d .
H13A H 0.4637 0.4630 0.4242 0.124 Uiso 1 1 calc R
C14 C 0.4850(5) 0.5331(4) 0.3507(4) 0.104(2) Uani 1 1 d .
H14A H 0.4073 0.5268 0.3310 0.125 Uiso 1 1 calc R
C15 C 0.5672(5) 0.5809(3) 0.3238(3) 0.0844(15) Uani 1 1 d .
C16 C 0.8376(5) 0.5617(5) 0.4443(3) 0.106(2) Uani 1 1 d .
H16A H 0.8847 0.5949 0.4204 0.159 Uiso 1 1 calc R
H16B H 0.8740 0.5066 0.4525 0.159 Uiso 1 1 calc R
H16C H 0.8329 0.5908 0.4817 0.159 Uiso 1 1 calc R
C17 C 0.5293(6) 0.6251(5) 0.2636(3) 0.122(2) Uani 1 1 d .
H17A H 0.5962 0.6550 0.2517 0.183 Uiso 1 1 calc R
H17B H 0.4665 0.6651 0.2675 0.183 Uiso 1 1 calc R
H17C H 0.5011 0.5832 0.2334 0.183 Uiso 1 1 calc R
C18 C 0.7764(4) 0.9063(3) 0.22332(19) 0.0628(11) Uani 1 1 d .
C19 C 0.7489(4) 0.8615(3) 0.1689(2) 0.0691(12) Uani 1 1 d .
C20 C 0.7930(5) 0.8948(4) 0.1185(2) 0.0881(16) Uani 1 1 d .
H20A H 0.7751 0.8671 0.0814 0.106 Uiso 1 1 calc R
C21 C 0.8624(6) 0.9674(5) 0.1223(3) 0.0970(18) Uani 1 1 d .
H21A H 0.8910 0.9880 0.0881 0.116 Uiso 1 1 calc R
C22 C 0.8892(5) 1.0092(4) 0.1763(3) 0.0920(16) Uani 1 1 d .
H22A H 0.9370 1.0579 0.1786 0.110 Uiso 1 1 calc R
C23 C 0.8458(5) 0.9799(3) 0.2281(2) 0.0760(13) Uani 1 1 d .
C24 C 0.6770(5) 0.7814(4) 0.1631(2) 0.0885(18) Uani 1 1 d .
H24A H 0.6532 0.7676 0.2016 0.133 Uiso 1 1 calc R
H24B H 0.7241 0.7355 0.1506 0.133 Uiso 1 1 calc R
H24C H 0.6074 0.7895 0.1336 0.133 Uiso 1 1 calc R
C25 C 0.8756(7) 1.0294(4) 0.2861(3) 0.108(2) Uani 1 1 d .
H25A H 0.9242 1.0778 0.2794 0.162 Uiso 1 1 calc R
H25B H 0.9183 0.9931 0.3165 0.162 Uiso 1 1 calc R
H25C H 0.8032 1.0488 0.2993 0.162 Uiso 1 1 calc R
C26 C 0.9496(4) 0.8308(4) 0.4804(2) 0.0779(15) Uani 1 1 d .
C27 C 0.8857(5) 0.9013(4) 0.4958(2) 0.0881(17) Uani 1 1 d .
C28 C 0.8673(7) 0.9083(6) 0.5562(3) 0.114(2) Uani 1 1 d .
H28A H 0.8242 0.9547 0.5677 0.137 Uiso 1 1 calc R
C29 C 0.9101(8) 0.8498(8) 0.5985(3) 0.133(3) Uani 1 1 d .
H29A H 0.8944 0.8557 0.6381 0.160 Uiso 1 1 calc R
C30 C 0.9755(8) 0.7832(6) 0.5836(3) 0.120(3) Uani 1 1 d .
H30A H 1.0066 0.7444 0.6134 0.144 Uiso 1 1 calc R
C31 C 0.9975(6) 0.7712(4) 0.5233(3) 0.0909(18) Uani 1 1 d .
C32 C 0.8371(6) 0.9695(4) 0.4512(3) 0.0973(18) Uani 1 1 d .
H32A H 0.8567 0.9556 0.4119 0.146 Uiso 1 1 calc R
H32B H 0.8718 1.0238 0.4640 0.146 Uiso 1 1 calc R
H32C H 0.7520 0.9726 0.4492 0.146 Uiso 1 1 calc R
C33 C 1.0747(7) 0.6993(6) 0.5090(3) 0.125(3) Uani 1 1 d .
H33A H 1.0809 0.6999 0.4665 0.187 Uiso 1 1 calc R
H33B H 1.0402 0.6460 0.5191 0.187 Uiso 1 1 calc R
H33C H 1.1526 0.7054 0.5320 0.187 Uiso 1 1 calc R
C34 C 0.3031(12) 0.7806(15) 0.3531(9) 0.319(15) Uani 1 1 d .
H34A H 0.3846 0.7750 0.3450 0.383 Uiso 1 1 calc R
H34B H 0.3073 0.8110 0.3912 0.383 Uiso 1 1 calc R
C35 C 0.2692(10) 0.7074(6) 0.3626(7) 0.206(7) Uani 1 1 d .
H35A H 0.3287 0.6791 0.3907 0.309 Uiso 1 1 calc R
H35B H 0.2566 0.6760 0.3253 0.309 Uiso 1 1 calc R
H35C H 0.1958 0.7103 0.3793 0.309 Uiso 1 1 calc R
C36 C 0.2802(9) 0.8295(7) 0.2463(5) 0.158(4) Uani 1 1 d .
H36A H 0.3651 0.8411 0.2506 0.189 Uiso 1 1 calc R
H36B H 0.2693 0.7699 0.2346 0.189 Uiso 1 1 calc R
C37 C 0.2236(12) 0.8802(6) 0.1968(5) 0.203(5) Uani 1 1 d .
H37A H 0.2586 0.8676 0.1611 0.305 Uiso 1 1 calc R
H37B H 0.2345 0.9398 0.2066 0.305 Uiso 1 1 calc R
H37C H 0.1399 0.8673 0.1896 0.305 Uiso 1 1 calc R
C38 C 0.2287(10) 0.9270(9) 0.3285(6) 0.222(7) Uani 1 1 d .
H38A H 0.1917 0.9275 0.3651 0.266 Uiso 1 1 calc R
H38B H 0.1824 0.9622 0.2979 0.266 Uiso 1 1 calc R
C39 C 0.3708(16) 0.9582(13) 0.3419(7) 0.351(13) Uani 1 1 d .
H39A H 0.3748 1.0162 0.3562 0.527 Uiso 1 1 calc R
H39B H 0.4054 0.9545 0.3052 0.527 Uiso 1 1 calc R
H39C H 0.4140 0.9217 0.3721 0.527 Uiso 1 1 calc R
Cl1 Cl 0.97906(11) 0.76158(9) 0.26557(5) 0.0725(3) Uani 1 1 d .
N1 N 0.2433(7) 0.8388(5) 0.3065(3) 0.141(2) Uani 1 1 d .
H1A H 0.1671 0.8187 0.3005 0.169 Uiso 1 1 calc R
Ru1 Ru 0.82902(3) 0.77341(2) 0.337806(14) 0.05623(15) Uani 1 1 d .
S1 S 0.79503(12) 0.63738(8) 0.31624(6) 0.0699(3) Uani 1 1 d .
S2 S 0.71447(11) 0.87072(8) 0.28793(5) 0.0664(3) Uani 1 1 d .
S3 S 0.97871(11) 0.81778(10) 0.40457(5) 0.0761(4) Uani 1 1 d .

loop_
_atom_site_aniso_label
_atom_site_aniso_U_11
_atom_site_aniso_U_22
_atom_site_aniso_U_33
_atom_site_aniso_U_23
_atom_site_aniso_U_13
_atom_site_aniso_U_12
C1 0.072(3) 0.052(2) 0.048(2) -0.0057(17) -0.004(2) 0.000(2)
C2 0.071(3) 0.059(3) 0.057(3) -0.0035(19) 0.000(2) -0.007(2)
C3 0.058(2) 0.060(3) 0.054(2) 0.0015(18) 0.0058(18) -0.0039(19)
C4 0.068(3) 0.050(2) 0.076(3) -0.002(2) 0.009(2) -0.005(2)
C5 0.077(3) 0.071(3) 0.074(3) 0.011(2) 0.015(3) -0.008(2)
C6 0.069(3) 0.080(3) 0.063(3) 0.002(2) 0.008(2) 0.000(3)
C7 0.101(4) 0.065(3) 0.109(4) -0.019(3) 0.040(3) -0.007(3)
C8 0.102(4) 0.054(3) 0.102(4) -0.011(2) 0.043(3) -0.020(3)
C9 0.113(5) 0.129(6) 0.091(4) -0.008(4) 0.041(4) -0.004(4)
C10 0.076(3) 0.048(2) 0.074(3) -0.012(2) 0.004(2) -0.003(2)
C11 0.094(4) 0.055(3) 0.080(3) -0.006(2) 0.008(3) 0.002(2)
C12 0.108(4) 0.065(3) 0.096(4) 0.005(3) 0.020(3) -0.009(3)
C13 0.104(5) 0.064(3) 0.144(6) 0.012(4) 0.026(4) -0.008(3)
C14 0.077(4) 0.066(3) 0.165(7) -0.007(4) 0.002(4) -0.013(3)
C15 0.084(3) 0.063(3) 0.102(4) -0.003(3) -0.002(3) 0.001(3)
C16 0.105(4) 0.130(5) 0.077(4) 0.027(4) -0.005(3) -0.012(4)
C17 0.103(5) 0.125(6) 0.126(6) 0.013(5) -0.026(4) 0.002(4)
C18 0.067(3) 0.067(3) 0.053(2) 0.0061(19) 0.0058(19) 0.011(2)
C19 0.063(3) 0.086(3) 0.055(3) 0.005(2) -0.001(2) 0.013(2)
C20 0.096(4) 0.118(5) 0.049(3) 0.001(3) 0.006(3) 0.009(3)
C21 0.101(4) 0.121(5) 0.071(4) 0.016(3) 0.021(3) -0.004(4)
C22 0.105(4) 0.096(4) 0.075(4) 0.017(3) 0.013(3) -0.012(3)
C23 0.092(4) 0.070(3) 0.064(3) 0.008(2) 0.005(2) 0.003(3)
C24 0.094(4) 0.103(5) 0.064(3) -0.012(3) -0.002(3) -0.010(3)
C25 0.163(6) 0.079(4) 0.078(4) -0.004(3) 0.008(4) -0.033(4)
C26 0.073(3) 0.110(4) 0.047(2) 0.000(3) -0.004(2) -0.034(3)
C27 0.096(4) 0.108(4) 0.060(3) -0.022(3) 0.010(3) -0.036(3)
C28 0.126(5) 0.154(7) 0.066(4) -0.025(4) 0.019(4) -0.046(5)
C29 0.130(6) 0.211(10) 0.060(4) -0.024(5) 0.020(4) -0.073(7)
C30 0.115(6) 0.174(8) 0.062(4) 0.013(4) -0.011(4) -0.065(5)
C31 0.080(4) 0.125(5) 0.062(3) 0.005(3) -0.011(3) -0.033(4)
C32 0.112(5) 0.093(4) 0.089(4) -0.023(3) 0.022(3) -0.020(4)
C33 0.116(6) 0.142(7) 0.103(5) 0.017(5) -0.027(4) -0.021(5)
C34 0.140(11) 0.39(3) 0.39(3) 0.23(2) -0.092(13) -0.071(14)
C35 0.138(9) 0.107(7) 0.346(19) 0.030(9) -0.055(10) 0.030(6)
C36 0.185(9) 0.149(8) 0.160(8) -0.001(7) 0.095(8) 0.008(7)
C37 0.315(15) 0.130(8) 0.151(9) 0.054(7) -0.014(9) -0.052(9)
C38 0.199(10) 0.261(14) 0.225(12) -0.164(12) 0.099(9) -0.095(10)
C39 0.37(2) 0.40(3) 0.263(18) 0.020(16) -0.041(16) -0.26(2)
Cl1 0.0690(7) 0.0973(9) 0.0511(6) -0.0040(5) 0.0086(5) 0.0095(6)
N1 0.139(5) 0.182(7) 0.096(4) 0.004(5) 0.000(4) 0.029(5)
Ru1 0.0603(2) 0.0634(3) 0.0434(2) -0.00260(14) 0.00225(14) 0.00020(16)
S1 0.0820(8) 0.0619(7) 0.0658(7) -0.0076(5) 0.0104(6) 0.0059(6)
S2 0.0737(7) 0.0695(7) 0.0556(6) 0.0030(5) 0.0079(5) 0.0088(6)
S3 0.0664(7) 0.1093(10) 0.0504(6) -0.0050(6) 0.0013(5) -0.0137(7)

loop_
_atom_type_symbol
_atom_type_description
_atom_type_scat_dispersion_real
_atom_type_scat_dispersion_imag
_atom_type_scat_source
C C 0.0033 0.0016 'International Tables Vol C Tables 4.2.6.8 and 6.1.1.4'
H H 0.0000 0.0000 'International Tables Vol C Tables 4.2.6.8 and 6.1.1.4'
N N 0.0061 0.0033 'International Tables Vol C Tables 4.2.6.8 and 6.1.1.4'
S S 0.1246 0.1234 'International Tables Vol C Tables 4.2.6.8 and 6.1.1.4'
Ru Ru -1.2594 0.8363 'International Tables Vol C Tables 4.2.6.8 and 6.1.1.4'
Cl Cl 0.1484 0.1585 'International Tables Vol C Tables 4.2.6.8 and 6.1.1.4'

loop_
_geom_angle_atom_site_label_1
_geom_angle_atom_site_label_2
_geom_angle_atom_site_label_3
_geom_angle
C2 C1 Ru1 177.8(4)
C1 C2 C3 177.1(5)
C4 C3 C8 115.7(4)
C4 C3 C2 123.2(4)
C8 C3 C2 121.1(4)
C3 C4 C5 121.5(4)
C6 C5 C4 121.7(5)
C7 C6 C5 117.4(5)
C7 C6 C9 120.9(5)
C5 C6 C9 121.6(5)
C6 C7 C8 121.6(5)
C7 C8 C3 122.1(4)
C15 C10 C11 119.9(5)
C15 C10 S1 119.9(4)
C11 C10 S1 119.9(4)
C12 C11 C10 118.6(5)
C12 C11 C16 120.8(5)
C10 C11 C16 120.6(5)
C13 C12 C11 121.7(6)
C12 C13 C14 120.6(6)
C13 C14 C15 120.2(6)
C14 C15 C10 119.0(6)
C14 C15 C17 120.3(6)
C10 C15 C17 120.7(5)
C23 C18 C19 122.3(4)
C23 C18 S2 118.8(4)
C19 C18 S2 118.9(4)
C20 C19 C18 116.9(5)
C20 C19 C24 120.0(5)
C18 C19 C24 123.1(4)
C21 C20 C19 121.8(5)
C22 C21 C20 120.1(5)
C21 C22 C23 120.9(6)
C18 C23 C22 118.1(5)
C18 C23 C25 123.1(5)
C22 C23 C25 118.9(5)
C27 C26 C31 121.8(5)
C27 C26 S3 120.1(4)
C31 C26 S3 118.1(5)
C26 C27 C28 117.2(6)
C26 C27 C32 123.3(5)
C28 C27 C32 119.4(6)
C29 C28 C27 122.2(8)
C30 C29 C28 120.3(7)
C29 C30 C31 121.0(8)
C26 C31 C30 117.5(7)
C26 C31 C33 122.9(6)
C30 C31 C33 119.6(7)
C35 C34 N1 124.9(14)
C37 C36 N1 119.7(9)
N1 C38 C39 100.3(11)
C34 N1 C36 115.0(12)
C34 N1 C38 113.8(13)
C36 N1 C38 117.1(9)
C1 Ru1 S2 85.12(12)
C1 Ru1 S1 93.10(12)
S2 Ru1 S1 119.10(5)
C1 Ru1 S3 94.01(12)
S2 Ru1 S3 117.78(5)
S1 Ru1 S3 123.06(6)
C1 Ru1 Cl1 177.00(12)
S2 Ru1 Cl1 97.51(4)
S1 Ru1 Cl1 84.37(5)
S3 Ru1 Cl1 86.05(4)
C10 S1 Ru1 115.20(15)
C18 S2 Ru1 110.69(15)
C26 S3 Ru1 116.65(16)

loop_
_geom_bond_atom_site_label_1
_geom_bond_atom_site_label_2
_geom_bond_distance
C1 C2 1.180(7)
C1 Ru1 1.991(5)
C2 C3 1.444(7)
C3 C4 1.369(6)
C3 C8 1.395(6)
C4 C5 1.392(7)
C5 C6 1.375(7)
C6 C7 1.343(7)
C6 C9 1.515(7)
C7 C8 1.385(7)
C10 C15 1.395(7)
C10 C11 1.403(7)
C10 S1 1.780(5)
C11 C12 1.396(7)
C11 C16 1.482(7)
C12 C13 1.332(8)
C13 C14 1.386(9)
C14 C15 1.395(8)
C15 C17 1.516(8)
C18 C23 1.388(7)
C18 C19 1.398(6)
C18 S2 1.782(4)
C19 C20 1.394(7)
C19 C24 1.487(8)
C20 C21 1.375(8)
C21 C22 1.365(8)
C22 C23 1.398(7)
C23 C25 1.503(7)
C26 C27 1.388(8)
C26 C31 1.387(8)
C26 S3 1.782(5)
C27 C28 1.397(8)
C27 C32 1.507(9)
C28 C29 1.352(12)
C29 C30 1.346(12)
C30 C31 1.418(10)
C31 C33 1.487(10)
C34 C35 1.234(17)
C34 N1 1.470(14)
C36 C37 1.433(12)
C36 N1 1.471(10)
C38 N1 1.480(13)
C38 C39 1.667(16)
Cl1 Ru1 2.5131(13)
Ru1 S2 2.1938(12)
Ru1 S1 2.1999(12)
Ru1 S3 2.2003(12)
